data_4020597
loop_
_publ_author_name
'Jos\'e L. Garc\'ia Ruano'
'Alberto Fraile'
'Ana M. Mart\'in Castro'
'M. Rosario Mart\'in'

_publ_section_title
;
 The Role of the Sulfinyl Group on the Course of
 the Reactions of 3-p-Tolylsulfinylfuran-2(5H)-ones with Nitrones.
 Synthetic Uses of Cycloreversion Processes
;
_journal_name_full 'Journal of Organic Chemistry'
_journal_page_first 8825
_journal_page_last 8834
_journal_paper_doi 10.1021/jo0513111
_journal_volume 70
_journal_year 2005
_chemical_formula_sum 'C17 H21 N O5 S'
_chemical_formula_weight 351.41
_space_group_IT_number 4
_symmetry_cell_setting monoclinic
_symmetry_space_group_name_Hall 'P 2yb'
_symmetry_space_group_name_H-M 'P 1 21 1'
_cell_angle_alpha 90.00
_cell_angle_beta 92.62(3)
_cell_angle_gamma 90.00
_cell_formula_units_Z 2
_cell_length_a 8.044(2)
_cell_length_b 8.412(2)
_cell_length_c 13.015(3)
_cell_measurement_temperature 296(2)
_cell_volume 879.8(3)
_diffrn_ambient_temperature 296(2)
_exptl_crystal_density_diffrn 1.327
_refine_ls_R_factor_obs 0.0406
_refine_ls_wR_factor_obs 0.1142
_cod_depositor_comments
;
The following automatic conversions were performed:
'_symmetry_cell_setting' value 'Monoclinic' changed to 'monoclinic'
according to '/home/saulius/struct/CIF-dictionaries/cif_core.dic'
dictionary named 'cif_core.dic' version 2.4.1 from 2010-06-29.

Automatic conversion script
Id: cif_fix_enum 1527 2010-12-29 10:47:43Z saulius 
;
_cod_original_sg_symbol_H-M 'P 21'
_cod_database_code 4020597

loop_
_symmetry_equiv_pos_as_xyz
'x, y, z'
'-x, y+1/2, -z'

loop_
_atom_site_aniso_label
_atom_site_aniso_U_11
_atom_site_aniso_U_22
_atom_site_aniso_U_33
_atom_site_aniso_U_23
_atom_site_aniso_U_13
_atom_site_aniso_U_12
S1 0.0484(5) 0.0579(7) 0.0520(6) -0.0114(5) -0.0040(4) 0.0044(5)
O1 0.093(2) 0.062(2) 0.061(2) 0.017(2) 0.024(2) -0.004(2)
C1 0.057(2) 0.045(2) 0.041(2) 0.003(2) 0.009(2) 0.006(2)
O2 0.067(2) 0.065(2) 0.0417(12) -0.0011(15) -0.0027(11) -0.002(2)
C3A 0.055(2) 0.049(2) 0.047(2) 0.002(2) 0.016(2) 0.001(2)
O3 0.060(2) 0.051(2) 0.064(2) -0.0152(15) 0.0069(13) -0.0001(15)
C3 0.044(2) 0.053(2) 0.058(2) -0.009(2) 0.011(2) -0.003(2)
O4 0.064(2) 0.070(2) 0.068(2) -0.009(2) 0.0351(13) -0.003(2)
O5 0.095(2) 0.091(3) 0.0419(13) -0.013(2) -0.0093(12) 0.034(2)
N5 0.081(2) 0.073(3) 0.048(2) -0.011(2) 0.025(2) 0.006(2)
C6 0.086(3) 0.108(5) 0.079(3) -0.027(4) 0.027(3) 0.025(4)
C7 0.104(4) 0.121(6) 0.122(5) -0.012(5) 0.023(4) 0.049(5)
C8B 0.051(2) 0.039(2) 0.036(2) 0.000(2) 0.0056(13) -0.001(2)
C8A 0.060(2) 0.049(2) 0.050(2) -0.013(2) 0.007(2) 0.002(2)
C8 0.102(4) 0.059(3) 0.082(3) -0.005(3) 0.013(3) 0.029(3)
C9 0.060(2) 0.080(4) 0.091(3) -0.037(3) -0.007(2) 0.002(3)
C10 0.081(3) 0.094(4) 0.084(3) -0.032(3) -0.007(2) 0.012(3)
C11 0.038(2) 0.056(3) 0.044(2) -0.002(2) 0.0047(13) 0.009(2)
C12 0.062(2) 0.063(3) 0.041(2) 0.004(2) 0.009(2) 0.013(2)
C13 0.060(2) 0.060(3) 0.057(2) 0.009(2) 0.010(2) 0.011(2)
C14 0.039(2) 0.061(3) 0.052(2) -0.006(2) 0.007(2) 0.003(2)
C15 0.044(2) 0.066(3) 0.052(2) 0.002(2) 0.017(2) -0.001(2)
C16 0.047(2) 0.054(2) 0.057(2) 0.000(2) 0.017(2) -0.001(2)
C17 0.066(3) 0.070(3) 0.074(3) -0.019(3) 0.016(2) -0.004(2)

loop_
_atom_site_label
_atom_site_type_symbol
_atom_site_fract_x
_atom_site_fract_y
_atom_site_fract_z
_atom_site_U_iso_or_equiv
_atom_site_thermal_displace_type
_atom_site_occupancy
_atom_site_calc_flag
_atom_site_refinement_flags
_atom_site_disorder_group
S1 S 0.03787(10) 0.49627(12) 0.35656(7) 0.0530(4) Uani 1 d . .
O1 O -0.1505(4) 0.6572(4) 0.1488(2) 0.0711(9) Uani 1 d . .
C1 C -0.2207(5) 0.5607(5) 0.1941(3) 0.0476(9) Uani 1 d . .
O2 O -0.3433(3) 0.4696(4) 0.1455(2) 0.0579(8) Uani 1 d . .
C3A C -0.3089(5) 0.3888(5) 0.3226(3) 0.0499(9) Uani 1 d . .
H3AA H -0.2596(5) 0.2992(5) 0.3613(3) 0.060 Uiso 1 calc R .
O3 O -0.3177(3) 0.2026(4) 0.1843(2) 0.0585(8) Uani 1 d . .
C3 C -0.3862(4) 0.3417(5) 0.2122(3) 0.0516(10) Uani 1 d . .
H3A H -0.5074(4) 0.3314(5) 0.2140(3) 0.062 Uiso 1 calc R .
O4 O -0.4392(3) 0.4593(4) 0.3692(2) 0.0665(9) Uani 1 d . .
O5 O 0.0520(4) 0.4462(5) 0.4671(2) 0.0765(11) Uani 1 d . .
N5 N -0.3474(5) 0.5734(5) 0.4440(2) 0.0668(10) Uani 1 d . .
C6 C -0.4777(7) 0.6834(9) 0.4651(4) 0.090(2) Uani 1 d . .
H6A H -0.4404(7) 0.7533(9) 0.5208(4) 0.108 Uiso 1 calc R .
H6B H -0.5739(7) 0.6252(9) 0.4871(4) 0.108 Uiso 1 calc R .
C7 C -0.5267(9) 0.7813(11) 0.3719(5) 0.115(2) Uani 1 d . .
H7A H -0.6114(9) 0.7286(11) 0.3287(5) 0.138 Uiso 1 calc R .
H7B H -0.5661(9) 0.8858(11) 0.3908(5) 0.138 Uiso 1 calc R .
C8B C -0.1911(4) 0.5273(5) 0.3103(2) 0.0422(8) Uani 1 d . .
C8A C -0.2503(5) 0.6625(5) 0.3765(3) 0.0526(10) Uani 1 d . .
H8AA H -0.1564(5) 0.7135(5) 0.4141(3) 0.063 Uiso 1 calc R .
C8 C -0.3663(7) 0.7903(7) 0.3210(4) 0.0808(15) Uani 1 d . .
H8A H -0.3183(7) 0.8957(7) 0.3287(4) 0.097 Uiso 1 calc R .
H8B H -0.3816(7) 0.7665(7) 0.2483(4) 0.097 Uiso 1 calc R .
C9 C -0.4015(6) 0.1409(7) 0.0860(4) 0.0774(15) Uani 1 d . .
H9A H -0.5083(6) 0.0941(7) 0.1000(4) 0.093 Uiso 1 calc R .
H9B H -0.4197(6) 0.2272(7) 0.0373(4) 0.093 Uiso 1 calc R .
C10 C -0.2966(7) 0.0264(8) 0.0456(4) 0.087(2) Uani 1 d . .
H10A H -0.3443(29) -0.0117(42) -0.0187(19) 0.130 Uiso 1 calc R .
H10B H -0.2837(48) -0.0607(26) 0.0930(17) 0.130 Uiso 1 calc R .
H10C H -0.1898(19) 0.0728(16) 0.0348(33) 0.130 Uiso 1 calc R .
C11 C 0.0700(4) 0.3201(5) 0.2835(3) 0.0458(10) Uani 1 d . .
C12 C 0.0650(5) 0.1725(6) 0.3276(3) 0.0552(11) Uani 1 d . .
H12A H 0.0392(5) 0.1629(6) 0.3963(3) 0.066 Uiso 1 calc R .
C13 C 0.0975(5) 0.0384(6) 0.2719(3) 0.0591(11) Uani 1 d . .
H13A H 0.0924(5) -0.0617(6) 0.3020(3) 0.071 Uiso 1 calc R .
C14 C 0.1375(4) 0.0543(5) 0.1716(3) 0.0506(10) Uani 1 d . .
C15 C 0.1412(5) 0.2041(6) 0.1301(3) 0.0536(10) Uani 1 d . .
H15A H 0.1663(5) 0.2146(6) 0.0614(3) 0.064 Uiso 1 calc R .
C16 C 0.1099(4) 0.3382(6) 0.1846(3) 0.0522(10) Uani 1 d . .
H16A H 0.1157(4) 0.4384(6) 0.1547(3) 0.063 Uiso 1 calc R .
C17 C 0.1732(6) -0.0925(7) 0.1116(4) 0.0695(13) Uani 1 d . .
H17A H 0.1993(6) -0.0637(7) 0.0428(4) 0.104 Uiso 1 calc R .
H17B H 0.0773(6) -0.1605(7) 0.1095(4) 0.104 Uiso 1 calc R .
H17C H 0.2661(6) -0.1476(7) 0.1440(4) 0.104 Uiso 1 calc R .

loop_
_geom_bond_atom_site_label_1
_geom_bond_atom_site_label_2
_geom_bond_distance
_geom_bond_site_symmetry_2
_geom_bond_publ_flag
S1 O5 1.498(3) . ?
S1 C11 1.786(4) . ?
S1 C8B 1.929(3) . ?
O1 C1 1.165(5) . ?
C1 O2 1.379(5) . ?
C1 C8B 1.545(5) . ?
O2 C3 1.434(5) . ?
C3A O4 1.370(5) . ?
C3A C8B 1.515(6) . ?
C3A C3 1.590(6) . ?
O3 C3 1.350(5) . ?
O3 C9 1.511(5) . ?
O4 N5 1.533(5) . ?
N5 C8A 1.416(5) . ?
N5 C6 1.433(7) . ?
C6 C7 1.504(9) . ?
C7 C8 1.479(8) . ?
C8B C8A 1.516(5) . ?
C8A C8 1.577(7) . ?
C9 C10 1.399(7) . ?
C11 C16 1.350(5) . ?
C11 C12 1.370(6) . ?
C12 C13 1.372(6) . ?
C13 C14 1.365(5) . ?
C14 C15 1.372(7) . ?
C14 C17 1.496(7) . ?
C15 C16 1.362(6) . ?

loop_
_cod_related_entry_id
_cod_related_entry_database
_cod_related_entry_code
1 ChemSpider 21176358
